data_9016775
loop_
_publ_author_name
'Meneghinello, E.'
'Alberti, A.'
'Cruciani, G.'

_publ_section_title
;
 Order-disorder process in the tetrahedral sites af albite
 Sample: 1080-7d
;
_journal_name_full 'American Mineralogist'
_journal_page_first 1144
_journal_page_last 1151
_journal_volume 84
_journal_year 1999
_chemical_compound_source 'Stintino, Sardinia, Italy'
_chemical_formula_sum 'Al Ca0.01 K0.004 Na0.996 O8 Si3'
_chemical_name_mineral Albite
_space_group_IT_number 2
_space_group_name_Hall '-C 1'
_space_group_name_H-M_alt 'C -1'
_symmetry_space_group_name_H-M 'C -1'
_cell_angle_alpha 94.00
_cell_angle_beta 116.51
_cell_angle_gamma 88.13
_cell_formula_units_Z 4
_cell_length_a 8.142
_cell_length_b 12.782
_cell_length_c 7.136
_cell_volume 662.946
_database_code_amcsd 0002268
_exptl_crystal_density_diffrn 2.632
_cod_data_source_file inputs/fixed/downloads/02/02292.cif
_cod_data_source_block 02292
_cod_original_formula_sum 'Na.996 Ca.01 K.004 (Al Si3) O8'
_cod_database_code 9016775

loop_
_space_group_symop_operation_xyz
x,y,z
1/2+x,1/2+y,z
-x,-y,-z
1/2-x,1/2-y,-z

loop_
_atom_site_aniso_label
_atom_site_aniso_U_11
_atom_site_aniso_U_22
_atom_site_aniso_U_33
_atom_site_aniso_U_12
_atom_site_aniso_U_13
_atom_site_aniso_U_23
Na 0.01230 0.06660 0.03890 -0.00360 0.00700 -0.03260
Ca 0.01230 0.06660 0.03890 -0.00360 0.00700 -0.03260
K 0.01230 0.06660 0.03890 -0.00360 0.00700 -0.03260
Al1o 0.00930 0.00910 0.00680 -0.00180 0.00370 0.00050
Si1o 0.00930 0.00910 0.00680 -0.00180 0.00370 0.00050
Si1m 0.00850 0.00850 0.00660 0.00120 0.00370 0.00100
Al1m 0.00850 0.00850 0.00660 0.00120 0.00370 0.00100
Si2o 0.00820 0.00710 0.00860 -0.00050 0.00330 0.00060
Al2o 0.00820 0.00710 0.00860 -0.00050 0.00330 0.00060
Si2m 0.00810 0.00710 0.00880 0.00040 0.00360 0.00110
Al2m 0.00810 0.00710 0.00880 0.00040 0.00360 0.00110
OA1 0.01970 0.01610 0.01020 0.00040 0.00830 0.00270
OA2 0.01050 0.00810 0.01290 0.00030 0.00410 0.00240
OBo 0.01550 0.01670 0.01860 -0.00370 0.01080 -0.00030
OBm 0.01520 0.01980 0.02460 0.00420 0.01350 0.00090
OCo 0.01140 0.01280 0.01630 -0.00220 0.00530 -0.00130
OCm 0.01160 0.01040 0.01550 0.00210 0.00310 0.00110
ODo 0.01480 0.01620 0.00960 0.00160 0.00240 0.00200
ODm 0.01470 0.01530 0.01060 -0.00140 0.00000 -0.00070

loop_
_atom_site_label
_atom_site_fract_x
_atom_site_fract_y
_atom_site_fract_z
_atom_site_occupancy
_atom_site_type_symbol
_atom_site_attached_hydrogens
Na 0.26990 0.99110 0.14530 0.99600 Na 0
Ca 0.26990 0.99110 0.14530 0.01000 Ca 0
K 0.26990 0.99110 0.14530 0.00400 K 0
Al1o 0.00890 0.16870 0.20980 0.90000 Al 0
Si1o 0.00890 0.16870 0.20980 0.10000 Si 0
Si1m 0.00410 0.81930 0.23570 0.95000 Si 0
Al1m 0.00410 0.81930 0.23570 0.05000 Al 0
Si2o 0.69230 0.11030 0.31670 0.98000 Si 0
Al2o 0.69230 0.11030 0.31670 0.02000 Al 0
Si2m 0.68330 0.88120 0.35930 0.97000 Si 0
Al2m 0.68330 0.88120 0.35930 0.03000 Al 0
OA1 0.00480 0.13230 0.97000 1.00000 O 0
OA2 0.59410 0.99660 0.28120 1.00000 O 0
OBo 0.81380 0.11120 0.19230 1.00000 O 0
OBm 0.82030 0.85040 0.25580 1.00000 O 0
OCo 0.01490 0.30100 0.27080 1.00000 O 0
OCm 0.02370 0.69280 0.22910 1.00000 O 0
ODo 0.20450 0.11030 0.38880 1.00000 O 0
ODm 0.18390 0.86820 0.43350 1.00000 O 0

loop_
_cod_changelog_entry_id
_cod_changelog_entry_author
_cod_changelog_entry_date
_cod_changelog_entry_text
1
;cod-tools version 3.8.0
Id: cif_guess_AMCSD_atom_types 9581 2023-05-17 12:35:41Z saulius
;
2023-05-23T09:22:17+03:00
;Derived atom types and hydrogen counts
from atom names that follow the AMCSD naming convention
(Wat == water, O-H == hydroxyl).
;

loop_
_cod_related_entry_id
_cod_related_entry_database
_cod_related_entry_code
1 AMCSD 0002268
